data_7711253
loop_
_publ_author_name
'Chakraborty, Amit'
'Ahmed, Naushad'
'Ali, Junaid'
'Moorthy, Shruti'
'Goura, Joydeb'
'Singh, Saurabh Kumar'
'Rogez, Guillaume'
'Chandrasekhar, Vadapalli'

_publ_section_title
;
 Exchange-driven slow relaxation of magnetization in NiII2LnIII2 (LnIII =
 Y, Gd, Tb and Dy) butterfly complexes: experimental and theoretical
 studies
;
_journal_name_full 'Dalton Transactions'
_journal_paper_doi 10.1039/D2DT00237J
_journal_year 2022
_chemical_formula_moiety 'C54 H56 Gd2 N6 Ni2 O18'
_chemical_formula_sum 'C54 H56 Gd2 N6 Ni2 O18'
_chemical_formula_weight 1508.93
_space_group_IT_number 60
_space_group_name_Hall '-P 2n 2ab'
_space_group_name_H-M_alt 'P b c n'
_symmetry_cell_setting orthorhombic
_symmetry_space_group_name_H-M 'P b c n'
_atom_sites_solution_hydrogens geom
_atom_sites_solution_primary direct
_atom_sites_solution_secondary difmap
_audit_creation_method SHELXL-97
_audit_update_record
;
2021-11-03 deposited with the CCDC.	2022-08-29 downloaded from the CCDC.
;
_cell_angle_alpha 90.000(5)
_cell_angle_beta 90.000(5)
_cell_angle_gamma 90.000(5)
_cell_formula_units_Z 4
_cell_length_a 14.939(5)
_cell_length_b 24.343(5)
_cell_length_c 14.845(5)
_cell_measurement_reflns_used 5623
_cell_measurement_temperature 100(2)
_cell_measurement_theta_max 26.30
_cell_measurement_theta_min 2.56
_cell_volume 5399(3)
_computing_cell_refinement 'Bruker SAINT'
_computing_data_collection 'Bruker APEX2'
_computing_data_reduction 'Bruker SAINT'
_computing_molecular_graphics 'Bruker SHELXTL'
_computing_publication_material 'Bruker SHELXTL'
_computing_structure_refinement 'SHELXL-97 (Sheldrick, 2008)'
_computing_structure_solution 'SHELXS-97 (Sheldrick, 2008)'
_diffrn_ambient_temperature 100(2)
_diffrn_measured_fraction_theta_full 0.987
_diffrn_measured_fraction_theta_max 0.987
_diffrn_measurement_device_type 'Bruker APEX-II CCD'
_diffrn_measurement_method '\f and \w scans'
_diffrn_radiation_monochromator graphite
_diffrn_radiation_source 'fine-focus sealed tube'
_diffrn_radiation_type MoK\a
_diffrn_radiation_wavelength 0.71069
_diffrn_reflns_av_R_equivalents 0.0574
_diffrn_reflns_av_sigmaI/netI 0.0666
_diffrn_reflns_limit_h_max 18
_diffrn_reflns_limit_h_min -14
_diffrn_reflns_limit_k_max 23
_diffrn_reflns_limit_k_min -29
_diffrn_reflns_limit_l_max 16
_diffrn_reflns_limit_l_min -17
_diffrn_reflns_number 20805
_diffrn_reflns_theta_full 25.50
_diffrn_reflns_theta_max 25.50
_diffrn_reflns_theta_min 2.73
_exptl_absorpt_coefficient_mu 3.193
_exptl_absorpt_correction_T_max 0.682
_exptl_absorpt_correction_T_min 0.626
_exptl_absorpt_correction_type empirical
_exptl_absorpt_process_details SADABS
_exptl_crystal_colour Green
_exptl_crystal_density_diffrn 1.856
_exptl_crystal_density_method 'not measured'
_exptl_crystal_description block
_exptl_crystal_F_000 3000.0
_exptl_crystal_size_max 0.15
_exptl_crystal_size_mid 0.14
_exptl_crystal_size_min 0.12
_refine_diff_density_max 1.098
_refine_diff_density_min -0.529
_refine_diff_density_rms 0.106
_refine_ls_extinction_method none
_refine_ls_goodness_of_fit_ref 1.023
_refine_ls_hydrogen_treatment mixed
_refine_ls_matrix_type full
_refine_ls_number_parameters 380
_refine_ls_number_reflns 4962
_refine_ls_number_restraints 0
_refine_ls_restrained_S_all 1.023
_refine_ls_R_factor_all 0.0932
_refine_ls_R_factor_gt 0.0380
_refine_ls_shift/su_max 0.064
_refine_ls_shift/su_mean 0.003
_refine_ls_structure_factor_coef Fsqd
_refine_ls_weighting_details 'calc w=1/[\s^2^(Fo^2^)+(0.0328P)^2^+3.2482P] where P=(Fo^2^+2Fc^2^)/3'
_refine_ls_weighting_scheme calc
_refine_ls_wR_factor_gt 0.0745
_refine_ls_wR_factor_ref 0.0893
_reflns_number_gt 2957
_reflns_number_total 4962
_reflns_threshold_expression >2sigma(I)
_cod_data_source_file d2dt00237j2.cif
_cod_data_source_block 10junb
_cod_depositor_comments
;
The following automatic conversions were performed:

data item '_exptl_absorpt_correction_type' value 'EMPIRICAL' was
changed to 'empirical' in accordance with the
/home/data/users/saulius/crontab/automatic-downloads/rss-feeds/RSC/lib/dictionaries/cif_core.dic
dictionary named 'cif_core.dic' version 2.4.2 last updated on
2011-04-26.

data item '_symmetry_cell_setting' value 'Orthorhombic' was changed
to 'orthorhombic' in accordance with the
/home/data/users/saulius/crontab/automatic-downloads/rss-feeds/RSC/lib/dictionaries/cif_core.dic
dictionary named 'cif_core.dic' version 2.4.2 last updated on
2011-04-26.

Automatic conversion script
Id: cif_fix_values 7556 2019-12-06 15:28:31Z antanas 
;
_cod_database_code 7711253

loop_
_symmetry_equiv_pos_as_xyz
'x, y, z'
'-x+1/2, -y+1/2, z+1/2'
'x+1/2, -y+1/2, -z'
'-x, y, -z+1/2'
'-x, -y, -z'
'x-1/2, y-1/2, -z-1/2'
'-x-1/2, y-1/2, z'
'x, -y, z-1/2'

loop_
_atom_site_label
_atom_site_type_symbol
_atom_site_fract_x
_atom_site_fract_y
_atom_site_fract_z
_atom_site_U_iso_or_equiv
_atom_site_adp_type
_atom_site_occupancy
_atom_site_symmetry_multiplicity
_atom_site_calc_flag
_atom_site_refinement_flags
_atom_site_disorder_assembly
_atom_site_disorder_group
Gd1 Gd 1.0000 0.066463(14) 0.7500 0.03693(14) Uani 1 2 d S . .
Gd2 Gd 1.0000 0.233300(14) 0.7500 0.02995(12) Uani 1 2 d S . .
Ni1 Ni 0.83783(5) 0.14206(3) 0.66142(5) 0.0345(2) Uani 1 1 d . . .
O5 O 0.9780(2) 0.14719(13) 0.6639(2) 0.0326(9) Uani 1 1 d . . .
O4 O 1.0568(3) 0.27522(15) 0.8810(2) 0.0378(10) Uani 1 1 d . . .
O1 O 0.9025(3) -0.01601(15) 0.8003(3) 0.0513(12) Uani 1 1 d . . .
O3 O 0.8431(2) 0.20871(14) 0.7440(2) 0.0335(9) Uani 1 1 d . . .
O2 O 0.8457(2) 0.08343(14) 0.7631(2) 0.0382(10) Uani 1 1 d . . .
C25 C 0.8713(5) 0.0353(3) 0.5731(4) 0.0465(17) Uani 1 1 d . . .
N3 N 0.8900(3) 0.30065(18) 0.8118(3) 0.0364(12) Uani 1 1 d . . .
O8 O 0.8376(3) 0.19285(18) 0.5523(3) 0.0515(13) Uani 1 1 d . . .
O7 O 0.8279(3) 0.07868(16) 0.5709(3) 0.0466(11) Uani 1 1 d . . .
C20 C 1.2675(5) 0.3227(3) 1.0362(6) 0.083(3) Uani 1 1 d . . .
H20A H 1.2931 0.3553 1.0105 0.124 Uiso 1 1 calc R . .
H20B H 1.3114 0.2939 1.0363 0.124 Uiso 1 1 calc R . .
H20C H 1.2488 0.3301 1.0969 0.124 Uiso 1 1 calc R . .
O6 O 0.9431(3) 0.02793(16) 0.6177(3) 0.0495(11) Uani 1 1 d . . .
C16 C 1.0480(6) 0.4276(3) 1.0064(5) 0.068(2) Uani 1 1 d . . .
H16 H 1.0468 0.4619 1.0339 0.082 Uiso 1 1 calc R . .
C17 C 1.1203(5) 0.3932(3) 1.0175(5) 0.0567(19) Uani 1 1 d . . .
H17 H 1.1680 0.4038 1.0538 0.068 Uiso 1 1 calc R . .
C22 C 0.8362(5) -0.0131(2) 0.5197(5) 0.071(2) Uani 1 1 d . . .
H22A H 0.8143 -0.0407 0.5603 0.106 Uiso 1 1 calc R . .
H22B H 0.8837 -0.0282 0.4838 0.106 Uiso 1 1 calc R . .
H22C H 0.7885 -0.0011 0.4811 0.106 Uiso 1 1 calc R . .
C8 C 0.5728(4) 0.1953(3) 0.6288(4) 0.0533(18) Uani 1 1 d . . .
H8A H 0.5477 0.1623 0.6103 0.064 Uiso 1 1 calc R . .
C12 C 0.6969(4) 0.2450(2) 0.6979(4) 0.0367(15) Uani 1 1 d . . .
C19 C 1.0523(4) 0.3237(2) 0.9177(4) 0.0353(15) Uani 1 1 d . . .
O9 O 1.1918(3) 0.30596(18) 0.9838(3) 0.0596(13) Uani 1 1 d . . .
C7 C 0.6566(4) 0.1956(2) 0.6704(4) 0.0422(15) Uani 1 1 d . . .
N2 N 0.8023(3) 0.2974(2) 0.7769(3) 0.0409(13) Uani 1 1 d . . .
C9 C 0.5281(5) 0.2428(3) 0.6152(5) 0.064(2) Uani 1 1 d . . .
H9 H 0.4719 0.2424 0.5882 0.077 Uiso 1 1 calc R . .
C28 C 0.7862(4) 0.2497(2) 0.7413(4) 0.0343(14) Uani 1 1 d . . .
C18 C 1.1222(4) 0.3427(2) 0.9744(4) 0.0427(16) Uani 1 1 d . . .
C10 C 0.5661(5) 0.2919(3) 0.6414(5) 0.068(2) Uani 1 1 d . . .
H10 H 0.5358 0.3247 0.6309 0.082 Uiso 1 1 calc R . .
C15 C 0.9775(5) 0.4102(2) 0.9542(5) 0.061(2) Uani 1 1 d . . .
H15 H 0.9274 0.4326 0.9484 0.074 Uiso 1 1 calc R . .
C13 C 0.9006(4) 0.3434(2) 0.8603(4) 0.0412(16) Uani 1 1 d . . .
H13 H 0.8519 0.3670 0.8645 0.049 Uiso 1 1 calc R . .
C11 C 0.6473(5) 0.2927(3) 0.6822(5) 0.059(2) Uani 1 1 d . . .
H11 H 0.6708 0.3263 0.7005 0.071 Uiso 1 1 calc R . .
C6 C 0.6593(4) 0.1030(3) 0.7126(5) 0.0536(18) Uani 1 1 d . . .
H6 H 0.5978 0.1071 0.7197 0.064 Uiso 1 1 calc R . .
C4 C 0.7863(4) 0.0423(2) 0.7582(4) 0.0401(15) Uani 1 1 d . . .
C1 C 0.9298(5) -0.0668(2) 0.8411(5) 0.071(2) Uani 1 1 d . . .
H1A H 0.8894 -0.0759 0.8890 0.107 Uiso 1 1 calc R . .
H1B H 0.9893 -0.0629 0.8648 0.107 Uiso 1 1 calc R . .
H1C H 0.9291 -0.0954 0.7967 0.107 Uiso 1 1 calc R . .
C2 C 0.8134(5) -0.0117(2) 0.7759(4) 0.0466(18) Uani 1 1 d . . .
N1 N 0.7034(3) 0.1448(2) 0.6864(3) 0.0436(13) Uani 1 1 d . . .
C14 C 0.9791(4) 0.3589(2) 0.9087(4) 0.0399(16) Uani 1 1 d . . .
C5 C 0.6967(4) 0.0500(3) 0.7321(5) 0.0525(19) Uani 1 1 d . . .
C24 C 0.7952(6) 0.1866(3) 0.4709(5) 0.083(3) Uani 1 1 d . . .
H24A H 0.7838 0.1484 0.4603 0.125 Uiso 1 1 calc R . .
H24B H 0.8326 0.2008 0.4238 0.125 Uiso 1 1 calc R . .
H24C H 0.7396 0.2063 0.4717 0.125 Uiso 1 1 calc R . .
C3 C 0.7574(5) -0.0558(3) 0.7651(5) 0.065(2) Uani 1 1 d . . .
H3 H 0.7782 -0.0911 0.7764 0.077 Uiso 1 1 calc R . .
C23 C 1.0182(5) 0.1465(3) 0.5793(6) 0.088(3) Uani 1 1 d . . .
H23A H 0.9740 0.1384 0.5343 0.132 Uiso 1 1 calc R . .
H23B H 1.0641 0.1189 0.5781 0.132 Uiso 1 1 calc R . .
H23C H 1.0443 0.1818 0.5672 0.132 Uiso 1 1 calc R . .
C29 C 0.6698(5) -0.0478(3) 0.7375(5) 0.076(2) Uani 1 1 d . . .
H29 H 0.6324 -0.0777 0.7278 0.091 Uiso 1 1 calc R . .
C30 C 0.6390(5) 0.0042(3) 0.7245(5) 0.073(2) Uani 1 1 d . . .
H30 H 0.5790 0.0097 0.7104 0.087 Uiso 1 1 calc R . .
H8 H 0.854(4) 0.224(2) 0.570(4) 0.05(2) Uiso 1 1 d . . .

loop_
_atom_site_aniso_label
_atom_site_aniso_U_11
_atom_site_aniso_U_22
_atom_site_aniso_U_33
_atom_site_aniso_U_23
_atom_site_aniso_U_13
_atom_site_aniso_U_12
Gd1 0.0424(3) 0.0247(2) 0.0437(3) 0.000 -0.0026(3) 0.000
Gd2 0.0347(2) 0.0252(2) 0.0299(2) 0.000 -0.0020(2) 0.000
Ni1 0.0372(4) 0.0290(4) 0.0372(4) -0.0025(4) -0.0017(4) -0.0021(4)
O5 0.041(2) 0.032(2) 0.024(2) -0.0007(17) 0.0076(18) -0.0015(18)
O4 0.046(3) 0.028(2) 0.039(2) -0.0059(18) -0.006(2) 0.0030(19)
O1 0.056(3) 0.028(2) 0.070(3) 0.013(2) -0.003(3) -0.002(2)
O3 0.033(2) 0.030(2) 0.038(2) -0.003(2) -0.001(2) 0.0006(18)
O2 0.039(2) 0.027(2) 0.048(3) 0.000(2) 0.002(2) -0.0075(18)
C25 0.066(5) 0.038(4) 0.035(4) -0.003(3) 0.004(4) -0.007(4)
N3 0.039(3) 0.031(3) 0.039(3) -0.004(2) -0.006(3) 0.005(2)
O8 0.077(3) 0.033(3) 0.043(3) 0.003(2) -0.020(3) -0.009(3)
O7 0.058(3) 0.037(2) 0.044(3) -0.011(2) -0.006(2) 0.001(2)
C20 0.066(6) 0.070(5) 0.113(7) 0.000(5) -0.048(5) -0.010(4)
O6 0.064(3) 0.037(3) 0.048(3) -0.010(2) -0.005(2) 0.001(2)
C16 0.082(6) 0.030(4) 0.094(6) -0.018(4) -0.016(5) -0.002(4)
C17 0.060(5) 0.043(4) 0.068(5) -0.012(4) -0.023(4) -0.014(4)
C22 0.101(6) 0.040(4) 0.071(5) -0.019(4) -0.021(5) -0.018(4)
C8 0.042(4) 0.053(4) 0.065(5) -0.014(4) -0.012(4) 0.001(4)
C12 0.029(4) 0.039(4) 0.042(4) -0.007(3) -0.004(3) 0.000(3)
C19 0.046(4) 0.030(3) 0.030(3) 0.001(3) -0.006(3) -0.004(3)
O9 0.060(3) 0.053(3) 0.066(3) -0.008(3) -0.024(3) 0.000(3)
C7 0.040(4) 0.042(4) 0.045(4) -0.004(3) -0.001(3) 0.009(3)
N2 0.041(3) 0.037(3) 0.044(3) -0.005(2) -0.008(3) 0.004(3)
C9 0.044(5) 0.065(5) 0.085(6) -0.016(4) -0.028(4) 0.015(4)
C28 0.045(4) 0.031(3) 0.027(3) -0.002(3) 0.004(3) -0.001(3)
C18 0.053(4) 0.032(4) 0.043(4) 0.004(3) -0.004(3) 0.002(3)
C10 0.055(5) 0.063(5) 0.087(6) -0.018(4) -0.026(4) 0.026(4)
C15 0.072(6) 0.030(4) 0.082(5) -0.008(4) -0.016(4) 0.012(4)
C13 0.046(4) 0.029(4) 0.049(4) -0.003(3) -0.006(3) 0.004(3)
C11 0.060(5) 0.044(4) 0.073(5) -0.018(4) -0.016(4) 0.011(4)
C6 0.030(4) 0.057(5) 0.074(5) 0.002(4) -0.001(3) -0.009(4)
C4 0.045(4) 0.038(4) 0.037(4) -0.002(3) 0.009(3) -0.006(3)
C1 0.082(6) 0.039(4) 0.093(6) 0.017(4) 0.003(5) 0.004(4)
C2 0.053(5) 0.033(4) 0.054(5) 0.009(3) 0.003(3) -0.007(3)
N1 0.042(3) 0.038(3) 0.051(3) -0.005(3) -0.004(3) -0.005(3)
C14 0.048(4) 0.026(3) 0.046(4) -0.004(3) -0.003(3) -0.001(3)
C5 0.044(4) 0.036(4) 0.078(6) 0.009(4) 0.001(4) -0.007(3)
C24 0.135(8) 0.050(5) 0.065(5) 0.001(4) -0.043(5) -0.001(5)
C3 0.072(6) 0.039(4) 0.083(6) 0.009(4) 0.004(5) -0.014(4)
C23 0.092(7) 0.079(6) 0.093(7) -0.001(5) -0.002(5) 0.000(5)
C29 0.077(6) 0.047(4) 0.105(7) 0.025(5) -0.010(6) -0.028(4)
C30 0.052(5) 0.064(5) 0.101(7) 0.024(5) -0.004(4) -0.019(4)

loop_
_atom_type_symbol
_atom_type_description
_atom_type_scat_dispersion_real
_atom_type_scat_dispersion_imag
_atom_type_scat_source
C C 0.0033 0.0016 'International Tables Vol C Tables 4.2.6.8 and 6.1.1.4'
H H 0.0000 0.0000 'International Tables Vol C Tables 4.2.6.8 and 6.1.1.4'
N N 0.0061 0.0033 'International Tables Vol C Tables 4.2.6.8 and 6.1.1.4'
O O 0.0106 0.0060 'International Tables Vol C Tables 4.2.6.8 and 6.1.1.4'
Ni Ni 0.3393 1.1124 'International Tables Vol C Tables 4.2.6.8 and 6.1.1.4'
Gd Gd -0.1653 3.9035 'International Tables Vol C Tables 4.2.6.8 and 6.1.1.4'

loop_
_geom_angle_atom_site_label_1
_geom_angle_atom_site_label_2
_geom_angle_atom_site_label_3
_geom_angle
_geom_angle_site_symmetry_1
_geom_angle_site_symmetry_3
_geom_angle_publ_flag
O6 Gd1 O6 132.7(2) . 4_756 ?
O6 Gd1 O2 110.98(14) . 4_756 ?
O6 Gd1 O2 77.47(14) 4_756 4_756 ?
O6 Gd1 O2 77.48(14) . . ?
O6 Gd1 O2 110.98(14) 4_756 . ?
O2 Gd1 O2 159.76(17) 4_756 . ?
O6 Gd1 O5 80.15(13) . . ?
O6 Gd1 O5 146.89(13) 4_756 . ?
O2 Gd1 O5 86.87(12) 4_756 . ?
O2 Gd1 O5 76.28(12) . . ?
O6 Gd1 O5 146.89(13) . 4_756 ?
O6 Gd1 O5 80.15(13) 4_756 4_756 ?
O2 Gd1 O5 76.28(12) 4_756 4_756 ?
O2 Gd1 O5 86.86(12) . 4_756 ?
O5 Gd1 O5 67.77(17) . 4_756 ?
O6 Gd1 O1 69.58(14) . 4_756 ?
O6 Gd1 O1 74.14(14) 4_756 4_756 ?
O2 Gd1 O1 63.94(13) 4_756 4_756 ?
O2 Gd1 O1 135.38(13) . 4_756 ?
O5 Gd1 O1 124.43(12) . 4_756 ?
O5 Gd1 O1 136.15(13) 4_756 4_756 ?
O6 Gd1 O1 74.13(14) . . ?
O6 Gd1 O1 69.58(14) 4_756 . ?
O2 Gd1 O1 135.38(13) 4_756 . ?
O2 Gd1 O1 63.94(13) . . ?
O5 Gd1 O1 136.15(13) . . ?
O5 Gd1 O1 124.44(12) 4_756 . ?
O1 Gd1 O1 78.40(18) 4_756 . ?
O6 Gd1 Ni1 145.32(11) . 4_756 ?
O6 Gd1 Ni1 67.88(10) 4_756 4_756 ?
O2 Gd1 Ni1 38.57(9) 4_756 4_756 ?
O2 Gd1 Ni1 125.92(9) . 4_756 ?
O5 Gd1 Ni1 81.64(9) . 4_756 ?
O5 Gd1 Ni1 39.06(9) 4_756 4_756 ?
O1 Gd1 Ni1 97.68(10) 4_756 4_756 ?
O1 Gd1 Ni1 136.63(10) . 4_756 ?
O6 Gd1 Ni1 67.88(10) . . ?
O6 Gd1 Ni1 145.32(10) 4_756 . ?
O2 Gd1 Ni1 125.92(9) 4_756 . ?
O2 Gd1 Ni1 38.57(9) . . ?
O5 Gd1 Ni1 39.06(9) . . ?
O5 Gd1 Ni1 81.64(9) 4_756 . ?
O1 Gd1 Ni1 136.63(10) 4_756 . ?
O1 Gd1 Ni1 97.68(10) . . ?
Ni1 Gd1 Ni1 112.55(3) 4_756 . ?
O6 Gd1 Gd2 113.67(10) . . ?
O6 Gd1 Gd2 113.67(10) 4_756 . ?
O2 Gd1 Gd2 79.88(9) 4_756 . ?
O2 Gd1 Gd2 79.88(9) . . ?
O5 Gd1 Gd2 33.89(8) . . ?
O5 Gd1 Gd2 33.89(8) 4_756 . ?
O1 Gd1 Gd2 140.80(9) 4_756 . ?
O1 Gd1 Gd2 140.80(9) . . ?
Ni1 Gd1 Gd2 56.275(16) 4_756 . ?
Ni1 Gd1 Gd2 56.275(16) . . ?
O4 Gd2 O4 128.62(18) . 4_756 ?
O4 Gd2 O3 74.20(12) . 4_756 ?
O4 Gd2 O3 119.12(13) 4_756 4_756 ?
O4 Gd2 O3 119.11(13) . . ?
O4 Gd2 O3 74.20(13) 4_756 . ?
O3 Gd2 O3 151.37(16) 4_756 . ?
O4 Gd2 O5 83.85(12) . 4_756 ?
O4 Gd2 O5 147.23(12) 4_756 4_756 ?
O3 Gd2 O5 69.13(12) 4_756 4_756 ?
O3 Gd2 O5 86.44(12) . 4_756 ?
O4 Gd2 O5 147.23(12) . . ?
O4 Gd2 O5 83.85(12) 4_756 . ?
O3 Gd2 O5 86.44(12) 4_756 . ?
O3 Gd2 O5 69.13(12) . . ?
O5 Gd2 O5 64.39(16) 4_756 . ?
O4 Gd2 N3 69.45(14) . . ?
O4 Gd2 N3 77.38(13) 4_756 . ?
O3 Gd2 N3 141.84(14) 4_756 . ?
O3 Gd2 N3 62.51(14) . . ?
O5 Gd2 N3 116.95(13) 4_756 . ?
O5 Gd2 N3 131.18(14) . . ?
O4 Gd2 N3 77.38(13) . 4_756 ?
O4 Gd2 N3 69.45(14) 4_756 4_756 ?
O3 Gd2 N3 62.51(14) 4_756 4_756 ?
O3 Gd2 N3 141.84(14) . 4_756 ?
O5 Gd2 N3 131.18(14) 4_756 4_756 ?
O5 Gd2 N3 116.95(13) . 4_756 ?
N3 Gd2 N3 97.9(2) . 4_756 ?
O4 Gd2 Ni1 73.65(9) . 4_756 ?
O4 Gd2 Ni1 145.64(9) 4_756 4_756 ?
O3 Gd2 Ni1 33.76(8) 4_756 4_756 ?
O3 Gd2 Ni1 121.41(8) . 4_756 ?
O5 Gd2 Ni1 35.58(8) 4_756 4_756 ?
O5 Gd2 Ni1 75.60(8) . 4_756 ?
N3 Gd2 Ni1 136.56(10) . 4_756 ?
N3 Gd2 Ni1 95.64(11) 4_756 4_756 ?
O4 Gd2 Ni1 145.64(9) . . ?
O4 Gd2 Ni1 73.65(9) 4_756 . ?
O3 Gd2 Ni1 121.41(8) 4_756 . ?
O3 Gd2 Ni1 33.76(8) . . ?
O5 Gd2 Ni1 75.60(8) 4_756 . ?
O5 Gd2 Ni1 35.58(8) . . ?
N3 Gd2 Ni1 95.64(11) . . ?
N3 Gd2 Ni1 136.56(11) 4_756 . ?
Ni1 Gd2 Ni1 102.28(3) 4_756 . ?
O4 Gd2 Gd1 115.69(9) . . ?
O4 Gd2 Gd1 115.69(9) 4_756 . ?
O3 Gd2 Gd1 75.69(8) 4_756 . ?
O3 Gd2 Gd1 75.69(8) . . ?
O5 Gd2 Gd1 32.20(8) 4_756 . ?
O5 Gd2 Gd1 32.20(8) . . ?
N3 Gd2 Gd1 131.06(11) . . ?
N3 Gd2 Gd1 131.06(11) 4_756 . ?
Ni1 Gd2 Gd1 51.138(16) 4_756 . ?
Ni1 Gd2 Gd1 51.139(15) . . ?
O3 Ni1 O8 89.73(17) . . ?
O3 Ni1 N1 84.41(17) . . ?
O8 Ni1 N1 97.1(2) . . ?
O3 Ni1 O7 175.57(16) . . ?
O8 Ni1 O7 86.29(18) . . ?
N1 Ni1 O7 94.14(18) . . ?
O3 Ni1 O2 96.17(15) . . ?
O8 Ni1 O2 173.19(17) . . ?
N1 Ni1 O2 86.91(18) . . ?
O7 Ni1 O2 87.92(15) . . ?
O3 Ni1 O5 84.48(14) . . ?
O8 Ni1 O5 88.80(17) . . ?
N1 Ni1 O5 167.40(17) . . ?
O7 Ni1 O5 97.37(15) . . ?
O2 Ni1 O5 88.40(14) . . ?
O3 Ni1 Gd1 100.11(10) . . ?
O8 Ni1 Gd1 130.79(14) . . ?
N1 Ni1 Gd1 131.65(15) . . ?
O7 Ni1 Gd1 83.99(12) . . ?
O2 Ni1 Gd1 44.78(10) . . ?
O5 Ni1 Gd1 45.30(9) . . ?
O3 Ni1 Gd2 41.39(10) . . ?
O8 Ni1 Gd2 85.15(13) . . ?
N1 Ni1 Gd2 125.80(14) . . ?
O7 Ni1 Gd2 139.87(12) . . ?
O2 Ni1 Gd2 97.03(10) . . ?
O5 Ni1 Gd2 43.38(9) . . ?
Gd1 Ni1 Gd2 72.59(2) . . ?
C23 O5 Ni1 114.5(4) . . ?
C23 O5 Gd1 114.7(4) . . ?
Ni1 O5 Gd1 95.64(13) . . ?
C23 O5 Gd2 114.7(4) . . ?
Ni1 O5 Gd2 101.04(13) . . ?
Gd1 O5 Gd2 113.92(14) . . ?
C19 O4 Gd2 136.1(3) . . ?
C2 O1 C1 116.8(5) . . ?
C2 O1 Gd1 114.0(3) . . ?
C1 O1 Gd1 129.0(4) . . ?
C28 O3 Ni1 124.2(3) . . ?
C28 O3 Gd2 116.1(3) . . ?
Ni1 O3 Gd2 104.85(14) . . ?
C4 O2 Ni1 115.8(3) . . ?
C4 O2 Gd1 120.9(3) . . ?
Ni1 O2 Gd1 96.65(14) . . ?
O7 C25 O6 125.1(6) . . ?
O7 C25 C22 117.9(6) . . ?
O6 C25 C22 117.0(6) . . ?
C13 N3 N2 111.6(5) . . ?
C13 N3 Gd2 131.4(4) . . ?
N2 N3 Gd2 116.1(3) . . ?
C24 O8 Ni1 129.3(4) . . ?
C25 O7 Ni1 125.8(4) . . ?
C25 O6 Gd1 133.4(4) . . ?
C15 C16 C17 118.8(6) . . ?
C16 C17 C18 120.0(6) . . ?
C9 C8 C7 120.4(6) . . ?
C11 C12 C7 115.7(5) . . ?
C11 C12 C28 119.0(5) . . ?
C7 C12 C28 125.3(5) . . ?
O4 C19 C14 123.9(5) . . ?
O4 C19 C18 120.3(5) . . ?
C14 C19 C18 115.7(5) . . ?
C18 O9 C20 117.8(5) . . ?
C8 C7 C12 121.2(6) . . ?
C8 C7 N1 120.2(5) . . ?
C12 C7 N1 118.6(5) . . ?
C28 N2 N3 111.8(5) . . ?
C8 C9 C10 119.7(6) . . ?
N2 C28 O3 123.2(5) . . ?
N2 C28 C12 114.3(5) . . ?
O3 C28 C12 122.5(5) . . ?
O9 C18 C17 122.9(6) . . ?
O9 C18 C19 113.8(5) . . ?
C17 C18 C19 123.2(6) . . ?
C11 C10 C9 120.5(6) . . ?
C16 C15 C14 121.7(6) . . ?
N3 C13 C14 127.1(6) . . ?
C10 C11 C12 122.5(6) . . ?
N1 C6 C5 125.4(6) . . ?
O2 C4 C2 120.0(6) . . ?
O2 C4 C5 123.1(5) . . ?
C2 C4 C5 116.8(6) . . ?
C3 C2 O1 123.9(6) . . ?
C3 C2 C4 122.5(6) . . ?
O1 C2 C4 113.5(5) . . ?
C6 N1 C7 119.1(5) . . ?
C6 N1 Ni1 122.5(4) . . ?
C7 N1 Ni1 118.3(4) . . ?
C19 C14 C15 120.5(6) . . ?
C19 C14 C13 122.0(5) . . ?
C15 C14 C13 117.4(6) . . ?
C4 C5 C30 119.8(6) . . ?
C4 C5 C6 123.1(6) . . ?
C30 C5 C6 117.1(6) . . ?
C2 C3 C29 120.1(7) . . ?
C30 C29 C3 119.5(7) . . ?
C29 C30 C5 121.1(7) . . ?

loop_
_geom_bond_atom_site_label_1
_geom_bond_atom_site_label_2
_geom_bond_distance
_geom_bond_site_symmetry_2
_geom_bond_publ_flag
Gd1 O6 2.337(4) . ?
Gd1 O6 2.337(4) 4_756 ?
Gd1 O2 2.350(4) 4_756 ?
Gd1 O2 2.350(4) . ?
Gd1 O5 2.367(3) . ?
Gd1 O5 2.367(3) 4_756 ?
Gd1 O1 2.591(4) 4_756 ?
Gd1 O1 2.591(4) . ?
Gd1 Ni1 3.3142(10) 4_756 ?
Gd1 Ni1 3.3143(10) . ?
Gd1 Gd2 4.0613(10) . ?
Gd2 O4 2.354(4) . ?
Gd2 O4 2.354(4) 4_756 ?
Gd2 O3 2.421(4) 4_756 ?
Gd2 O3 2.421(4) . ?
Gd2 O5 2.477(3) 4_756 ?
Gd2 O5 2.477(3) . ?
Gd2 N3 2.496(4) . ?
Gd2 N3 2.496(5) 4_756 ?
Gd2 Ni1 3.5400(10) 4_756 ?
Gd2 Ni1 3.5401(10) . ?
Ni1 O3 2.035(3) . ?
Ni1 O8 2.038(4) . ?
Ni1 N1 2.044(5) . ?
Ni1 O7 2.052(4) . ?
Ni1 O2 2.080(4) . ?
Ni1 O5 2.099(4) . ?
O5 C23 1.392(9) . ?
O4 C19 1.303(6) . ?
O1 C2 1.384(7) . ?
O1 C1 1.435(7) . ?
O3 C28 1.312(6) . ?
O2 C4 1.339(6) . ?
C25 O7 1.240(7) . ?
C25 O6 1.272(7) . ?
C25 C22 1.514(8) . ?
N3 C13 1.274(6) . ?
N3 N2 1.412(6) . ?
O8 C24 1.373(7) . ?
C20 O9 1.431(7) . ?
C16 C15 1.375(9) . ?
C16 C17 1.377(9) . ?
C17 C18 1.384(8) . ?
C8 C9 1.350(8) . ?
C8 C7 1.395(8) . ?
C12 C11 1.398(8) . ?
C12 C7 1.405(8) . ?
C12 C28 1.484(7) . ?
C19 C14 1.395(8) . ?
C19 C18 1.419(8) . ?
O9 C18 1.379(7) . ?
C7 N1 1.441(7) . ?
N2 C28 1.299(7) . ?
C9 C10 1.378(9) . ?
C10 C11 1.357(8) . ?
C15 C14 1.419(8) . ?
C13 C14 1.426(8) . ?
C6 N1 1.273(7) . ?
C6 C5 1.435(8) . ?
C4 C2 1.400(8) . ?
C4 C5 1.406(8) . ?
C2 C3 1.371(8) . ?
C5 C30 1.414(8) . ?
C3 C29 1.384(10) . ?
C29 C30 1.360(9) . ?
